data_2229322
loop_
_publ_author_name
'Keypour, Hassan'
'Tamizi, Sareh'
'Dehghanpour, Saeed'
'Azadbakht, Reza'
'Khalaj, Mehdi'

_publ_section_title
;
 2-[1-(3-{2-[(2-Hydroxybenzylidene)amino]phenoxy}propyl)-1<i>H</i>-1,3-benzodiazol-2-yl]phenol
;
_journal_coeditor_code BH2338
_journal_issue 3
_journal_name_full 'Acta Crystallographica Section E'
_journal_page_first o657
_journal_page_last o658
_journal_paper_doi 10.1107/S1600536811005319
_journal_volume 67
_journal_year 2011
_chemical_formula_iupac 'C29 H25 N3 O3'
_chemical_formula_moiety 'C29 H25 N3 O3'
_chemical_formula_sum 'C29 H25 N3 O3'
_chemical_formula_weight 463.52
_chemical_name_systematic
;
2-[1-(3-{2-[(2-Hydroxybenzylidene)amino]phenoxy}propyl)-1<i>H</i>-
1,3-benzodiazol-2-yl]phenol
;
_space_group_IT_number 14
_symmetry_cell_setting monoclinic
_symmetry_space_group_name_Hall '-P 2ybc'
_symmetry_space_group_name_H-M 'P 1 21/c 1'
_atom_sites_solution_hydrogens geom
_atom_sites_solution_primary direct
_atom_sites_solution_secondary difmap
_audit_creation_method SHELXL-97
_cell_angle_alpha 90.00
_cell_angle_beta 93.405(4)
_cell_angle_gamma 90.00
_cell_formula_units_Z 4
_cell_length_a 9.1097(6)
_cell_length_b 18.1946(11)
_cell_length_c 13.7769(5)
_cell_measurement_reflns_used 16359
_cell_measurement_temperature 150.0(10)
_cell_measurement_theta_max 27.5
_cell_measurement_theta_min 2.7
_cell_volume 2279.5(2)
_computing_cell_refinement 'DENZO-SMN (Otwinowski & Minor, 1997)'
_computing_data_collection 'COLLECT (Nonius, 2002)'
_computing_data_reduction 'DENZO-SMN (Otwinowski & Minor, 1997)'
_computing_molecular_graphics 'PLATON (Spek, 2009)'
_computing_publication_material 'SHELXTL (Sheldrick, 2008)'
_computing_structure_refinement 'SHELXTL (Sheldrick, 2008)'
_computing_structure_solution 'SIR92 (Altomare <i>et al.</i>, 1994)'
_diffrn_ambient_temperature 150.0(10)
_diffrn_detector_area_resol_mean 9
_diffrn_measured_fraction_theta_full 0.996
_diffrn_measured_fraction_theta_max 0.976
_diffrn_measurement_device_type 'Nonius KappaCCD'
_diffrn_measurement_method '\f scans and \w scans with \k offsets'
_diffrn_radiation_monochromator graphite
_diffrn_radiation_source 'fine-focus sealed tube'
_diffrn_radiation_type MoK\a
_diffrn_radiation_wavelength 0.71073
_diffrn_reflns_av_R_equivalents 0.0542
_diffrn_reflns_av_sigmaI/netI 0.0664
_diffrn_reflns_limit_h_max 11
_diffrn_reflns_limit_h_min -11
_diffrn_reflns_limit_k_max 23
_diffrn_reflns_limit_k_min -22
_diffrn_reflns_limit_l_max 17
_diffrn_reflns_limit_l_min -17
_diffrn_reflns_number 16359
_diffrn_reflns_theta_full 25.24
_diffrn_reflns_theta_max 27.54
_diffrn_reflns_theta_min 2.68
_exptl_absorpt_coefficient_mu 0.089
_exptl_absorpt_correction_T_max 0.993
_exptl_absorpt_correction_T_min 0.866
_exptl_absorpt_correction_type multi-scan
_exptl_absorpt_process_details '(SORTAV; Blessing, 1995)'
_exptl_crystal_colour yellow
_exptl_crystal_density_diffrn 1.351
_exptl_crystal_density_method 'not measured'
_exptl_crystal_description needle
_exptl_crystal_F_000 976
_exptl_crystal_size_max 0.25
_exptl_crystal_size_mid 0.12
_exptl_crystal_size_min 0.10
_refine_diff_density_max 0.232
_refine_diff_density_min -0.198
_refine_ls_extinction_method none
_refine_ls_goodness_of_fit_ref 1.063
_refine_ls_hydrogen_treatment constr
_refine_ls_matrix_type full
_refine_ls_number_constraints 0
_refine_ls_number_parameters 318
_refine_ls_number_reflns 5135
_refine_ls_number_restraints 1
_refine_ls_restrained_S_all 1.063
_refine_ls_R_factor_all 0.1127
_refine_ls_R_factor_gt 0.0553
_refine_ls_shift/su_max 0.001
_refine_ls_shift/su_mean 0.000
_refine_ls_structure_factor_coef Fsqd
_refine_ls_weighting_details 'calc w=1/[\s^2^(Fo^2^)+(0.0536P)^2^+0.4485P] where P=(Fo^2^+2Fc^2^)/3'
_refine_ls_weighting_scheme calc
_refine_ls_wR_factor_gt 0.1128
_refine_ls_wR_factor_ref 0.1372
_reflns_number_gt 3083
_reflns_number_total 5135
_reflns_threshold_expression I>2\s(I)
_cod_data_source_file bh2338.cif
_cod_data_source_block I
_cod_original_sg_symbol_H-M 'P 21/c'
_cod_database_code 2229322
_cod_database_fobs_code 2229322

loop_
_symmetry_equiv_pos_as_xyz
'x, y, z'
'-x, y+1/2, -z+1/2'
'-x, -y, -z'
'x, -y-1/2, z-1/2'

loop_
_atom_site_type_symbol
_atom_site_label
_atom_site_fract_x
_atom_site_fract_y
_atom_site_fract_z
_atom_site_U_iso_or_equiv
_atom_site_adp_type
_atom_site_calc_flag
_atom_site_refinement_flags
_atom_site_occupancy
_atom_site_disorder_assembly
_atom_site_disorder_group
O O1 0.98262(18) 0.22668(8) 0.88875(9) 0.0465(4) Uani d . 1 . .
H H1O 0.9212 0.1922 0.8864 0.070 Uiso calc R 1 . .
O O2 0.80830(16) 0.02045(7) 0.35975(9) 0.0369(4) Uani d . 1 . .
O O3 0.69646(17) -0.13681(8) 0.49252(9) 0.0418(4) Uani d . 1 . .
H H2O 0.7212 -0.1156 0.4418 0.063 Uiso calc R 1 . .
N N1 0.82575(18) 0.08636(9) 0.66217(11) 0.0352(4) Uani d . 1 . .
N N2 0.80517(19) 0.13040(9) 0.81279(11) 0.0378(4) Uani d . 1 . .
N N3 0.70199(18) -0.10938(9) 0.31140(11) 0.0323(4) Uani d . 1 . .
C C1 0.8674(2) 0.13987(11) 0.72906(13) 0.0348(5) Uani d U 1 . .
C C2 0.7258(2) 0.04118(11) 0.70695(14) 0.0355(5) Uani d . 1 . .
C C3 0.6454(2) -0.01894(12) 0.67220(16) 0.0424(5) Uani d . 1 . .
H H3A 0.6527 -0.0369 0.6079 0.051 Uiso calc R 1 . .
C C4 0.5538(2) -0.05139(12) 0.73642(17) 0.0461(6) Uani d . 1 . .
H H4A 0.4961 -0.0926 0.7155 0.055 Uiso calc R 1 . .
C C5 0.5439(2) -0.02520(12) 0.83139(17) 0.0462(6) Uani d . 1 . .
H H5A 0.4805 -0.0492 0.8736 0.055 Uiso calc R 1 . .
C C6 0.6241(2) 0.03446(12) 0.86451(16) 0.0428(5) Uani d . 1 . .
H H6A 0.6173 0.0520 0.9290 0.051 Uiso calc R 1 . .
C C7 0.7156(2) 0.06849(11) 0.80071(14) 0.0371(5) Uani d . 1 . .
C C8 0.9683(2) 0.20146(11) 0.71522(14) 0.0342(5) Uani d U 1 . .
C C9 1.0249(2) 0.24102(12) 0.79778(14) 0.0358(5) Uani d . 1 . .
C C10 1.1272(2) 0.29677(12) 0.78825(15) 0.0406(5) Uani d . 1 . .
H H10A 1.1682 0.3211 0.8445 0.049 Uiso calc R 1 . .
C C11 1.1694(2) 0.31703(12) 0.69784(16) 0.0433(5) Uani d . 1 . .
H H11A 1.2402 0.3549 0.6920 0.052 Uiso calc R 1 . .
C C12 1.1092(2) 0.28247(12) 0.61553(15) 0.0411(5) Uani d . 1 . .
H H12A 1.1353 0.2979 0.5530 0.049 Uiso calc R 1 . .
C C13 1.0116(2) 0.22574(11) 0.62434(14) 0.0375(5) Uani d . 1 . .
H H13A 0.9720 0.2021 0.5671 0.045 Uiso calc R 1 . .
C C14 0.8752(2) 0.07122(11) 0.56509(13) 0.0354(5) Uani d . 1 . .
H H14A 0.8771 0.0174 0.5545 0.042 Uiso calc R 1 . .
H H14B 0.9765 0.0900 0.5607 0.042 Uiso calc R 1 . .
C C15 0.7747(2) 0.10687(12) 0.48571(13) 0.0372(5) Uani d . 1 . .
H H15A 0.6749 0.0856 0.4877 0.045 Uiso calc R 1 . .
H H15B 0.7675 0.1602 0.4991 0.045 Uiso calc R 1 . .
C C16 0.8287(2) 0.09626(11) 0.38527(14) 0.0375(5) Uani d . 1 . .
H H16A 0.7725 0.1280 0.3380 0.045 Uiso calc R 1 . .
H H16B 0.9341 0.1095 0.3847 0.045 Uiso calc R 1 . .
C C17 0.8190(2) 0.00152(11) 0.26392(13) 0.0319(5) Uani d . 1 . .
C C18 0.8766(2) 0.04669(12) 0.19473(14) 0.0382(5) Uani d . 1 . .
H H18A 0.9154 0.0936 0.2127 0.046 Uiso calc R 1 . .
C C19 0.8774(2) 0.02298(12) 0.09868(15) 0.0420(5) Uani d . 1 . .
H H19A 0.9156 0.0542 0.0510 0.050 Uiso calc R 1 . .
C C20 0.8233(2) -0.04524(12) 0.07220(14) 0.0408(5) Uani d . 1 . .
H H20A 0.8249 -0.0611 0.0066 0.049 Uiso calc R 1 . .
C C21 0.7667(2) -0.09051(12) 0.14125(14) 0.0367(5) Uani d . 1 . .
H H21A 0.7311 -0.1379 0.1230 0.044 Uiso calc R 1 . .
C C22 0.7614(2) -0.06751(11) 0.23715(13) 0.0320(5) Uani d . 1 . .
C C23 0.5987(2) -0.15625(11) 0.29380(14) 0.0344(5) Uani d . 1 . .
H H23A 0.5604 -0.1634 0.2288 0.041 Uiso calc R 1 . .
C C24 0.5396(2) -0.19841(11) 0.37172(14) 0.0339(5) Uani d . 1 . .
C C25 0.4292(2) -0.25061(12) 0.35230(16) 0.0403(5) Uani d . 1 . .
H H25A 0.3930 -0.2584 0.2870 0.048 Uiso calc R 1 . .
C C26 0.3717(2) -0.29106(12) 0.42569(17) 0.0458(6) Uani d . 1 . .
H H26A 0.2965 -0.3263 0.4114 0.055 Uiso calc R 1 . .
C C27 0.4258(2) -0.27940(12) 0.52143(16) 0.0444(6) Uani d . 1 . .
H H27A 0.3875 -0.3073 0.5725 0.053 Uiso calc R 1 . .
C C28 0.5338(2) -0.22813(12) 0.54275(15) 0.0407(5) Uani d . 1 . .
H H28A 0.5687 -0.2206 0.6083 0.049 Uiso calc R 1 . .
C C29 0.5923(2) -0.18717(11) 0.46906(14) 0.0340(5) Uani d . 1 . .

loop_
_atom_site_aniso_label
_atom_site_aniso_U_11
_atom_site_aniso_U_22
_atom_site_aniso_U_33
_atom_site_aniso_U_12
_atom_site_aniso_U_13
_atom_site_aniso_U_23
O1 0.0556(11) 0.0529(11) 0.0310(8) -0.0016(8) 0.0015(7) -0.0072(7)
O2 0.0491(9) 0.0346(8) 0.0271(7) -0.0053(7) 0.0029(6) -0.0018(6)
O3 0.0502(10) 0.0431(9) 0.0320(8) -0.0091(7) 0.0014(6) 0.0014(6)
N1 0.0373(10) 0.0394(10) 0.0289(9) 0.0047(8) 0.0017(7) -0.0045(7)
N2 0.0435(11) 0.0402(11) 0.0298(9) 0.0039(9) 0.0032(7) -0.0015(7)
N3 0.0351(10) 0.0305(10) 0.0314(9) 0.0023(8) 0.0033(7) 0.0000(7)
C1 0.0339(12) 0.0397(13) 0.0307(11) 0.0079(9) -0.0001(8) -0.0026(9)
C2 0.0312(12) 0.0353(12) 0.0401(12) 0.0057(9) 0.0023(9) 0.0017(9)
C3 0.0427(13) 0.0416(14) 0.0423(13) 0.0072(11) -0.0021(10) -0.0059(10)
C4 0.0393(14) 0.0382(13) 0.0604(15) 0.0013(11) -0.0010(11) -0.0007(11)
C5 0.0420(14) 0.0399(14) 0.0577(15) 0.0057(11) 0.0120(11) 0.0111(11)
C6 0.0461(14) 0.0430(14) 0.0398(12) 0.0082(11) 0.0076(10) 0.0045(10)
C7 0.0366(12) 0.0392(13) 0.0354(12) 0.0060(10) 0.0017(9) -0.0001(9)
C8 0.0298(11) 0.0366(12) 0.0358(11) 0.0035(9) -0.0005(8) -0.0022(9)
C9 0.0358(12) 0.0432(13) 0.0283(11) 0.0114(10) 0.0000(8) -0.0022(9)
C10 0.0368(13) 0.0430(13) 0.0410(13) 0.0051(11) -0.0046(9) -0.0104(10)
C11 0.0356(13) 0.0408(13) 0.0533(14) 0.0008(10) 0.0021(10) -0.0037(10)
C12 0.0413(13) 0.0444(14) 0.0380(12) 0.0029(11) 0.0062(9) -0.0009(10)
C13 0.0387(13) 0.0415(13) 0.0321(11) 0.0024(10) 0.0001(9) -0.0048(9)
C14 0.0390(12) 0.0399(12) 0.0275(11) 0.0067(10) 0.0041(8) -0.0067(9)
C15 0.0392(12) 0.0392(13) 0.0327(11) 0.0039(10) -0.0007(9) -0.0045(9)
C16 0.0437(13) 0.0349(12) 0.0335(11) -0.0050(10) -0.0003(9) -0.0007(9)
C17 0.0323(11) 0.0390(12) 0.0244(10) 0.0016(9) 0.0011(8) -0.0013(8)
C18 0.0417(13) 0.0408(13) 0.0325(12) -0.0043(10) 0.0051(9) 0.0012(9)
C19 0.0448(14) 0.0487(14) 0.0334(12) -0.0011(11) 0.0102(9) 0.0040(10)
C20 0.0458(14) 0.0488(14) 0.0286(11) 0.0046(11) 0.0080(9) -0.0028(9)
C21 0.0398(13) 0.0366(13) 0.0336(11) 0.0047(10) 0.0024(9) -0.0041(9)
C22 0.0308(11) 0.0342(12) 0.0310(11) 0.0050(9) 0.0027(8) 0.0025(8)
C23 0.0376(12) 0.0333(12) 0.0322(11) 0.0058(10) 0.0019(9) -0.0013(9)
C24 0.0346(12) 0.0297(11) 0.0377(12) 0.0050(9) 0.0040(9) -0.0009(9)
C25 0.0384(13) 0.0353(12) 0.0471(13) 0.0004(10) 0.0025(10) -0.0056(10)
C26 0.0382(14) 0.0345(13) 0.0649(16) -0.0034(10) 0.0058(11) 0.0011(11)
C27 0.0413(14) 0.0381(13) 0.0549(14) 0.0044(11) 0.0116(10) 0.0133(10)
C28 0.0406(13) 0.0407(13) 0.0414(12) 0.0051(11) 0.0061(9) 0.0085(10)
C29 0.0330(12) 0.0295(12) 0.0397(12) 0.0026(9) 0.0043(9) 0.0005(9)

loop_
_atom_type_symbol
_atom_type_description
_atom_type_scat_dispersion_real
_atom_type_scat_dispersion_imag
_atom_type_scat_source
C C 0.0033 0.0016 'International Tables Vol C Tables 4.2.6.8 and 6.1.1.4'
H H 0.0000 0.0000 'International Tables Vol C Tables 4.2.6.8 and 6.1.1.4'
N N 0.0061 0.0033 'International Tables Vol C Tables 4.2.6.8 and 6.1.1.4'
O O 0.0106 0.0060 'International Tables Vol C Tables 4.2.6.8 and 6.1.1.4'

loop_
_geom_angle_atom_site_label_1
_geom_angle_atom_site_label_2
_geom_angle_atom_site_label_3
_geom_angle_site_symmetry_1
_geom_angle_site_symmetry_3
_geom_angle
_geom_angle_publ_flag
C9 O1 H1O . . 109.5 ?
C17 O2 C16 . . 117.50(14) ?
C29 O3 H2O . . 109.5 ?
C1 N1 C2 . . 106.32(16) ?
C1 N1 C14 . . 131.09(17) ?
C2 N1 C14 . . 122.48(16) ?
C1 N2 C7 . . 106.17(16) ?
C23 N3 C22 . . 122.11(16) ?
N2 C1 N1 . . 112.02(18) ?
N2 C1 C8 . . 121.00(17) ?
N1 C1 C8 . . 126.98(18) ?
C3 C2 C7 . . 122.6(2) ?
C3 C2 N1 . . 131.05(19) ?
C7 C2 N1 . . 106.32(18) ?
C4 C3 C2 . . 116.2(2) ?
C4 C3 H3A . . 121.9 ?
C2 C3 H3A . . 121.9 ?
C3 C4 C5 . . 121.8(2) ?
C3 C4 H4A . . 119.1 ?
C5 C4 H4A . . 119.1 ?
C6 C5 C4 . . 121.2(2) ?
C6 C5 H5A . . 119.4 ?
C4 C5 H5A . . 119.4 ?
C5 C6 C7 . . 118.0(2) ?
C5 C6 H6A . . 121.0 ?
C7 C6 H6A . . 121.0 ?
C6 C7 C2 . . 120.2(2) ?
C6 C7 N2 . . 130.68(19) ?
C2 C7 N2 . . 109.13(17) ?
C13 C8 C9 . . 116.56(19) ?
C13 C8 C1 . . 124.48(18) ?
C9 C8 C1 . . 118.95(18) ?
O1 C9 C10 . . 117.15(18) ?
O1 C9 C8 . . 122.22(19) ?
C10 C9 C8 . . 120.63(18) ?
C11 C10 C9 . . 120.45(19) ?
C11 C10 H10A . . 119.8 ?
C9 C10 H10A . . 119.8 ?
C10 C11 C12 . . 120.2(2) ?
C10 C11 H11A . . 119.9 ?
C12 C11 H11A . . 119.9 ?
C13 C12 C11 . . 119.8(2) ?
C13 C12 H12A . . 120.1 ?
C11 C12 H12A . . 120.1 ?
C12 C13 C8 . . 122.18(18) ?
C12 C13 H13A . . 118.9 ?
C8 C13 H13A . . 118.9 ?
N1 C14 C15 . . 111.78(16) ?
N1 C14 H14A . . 109.3 ?
C15 C14 H14A . . 109.3 ?
N1 C14 H14B . . 109.3 ?
C15 C14 H14B . . 109.3 ?
H14A C14 H14B . . 107.9 ?
C16 C15 C14 . . 112.85(17) ?
C16 C15 H15A . . 109.0 ?
C14 C15 H15A . . 109.0 ?
C16 C15 H15B . . 109.0 ?
C14 C15 H15B . . 109.0 ?
H15A C15 H15B . . 107.8 ?
O2 C16 C15 . . 107.68(16) ?
O2 C16 H16A . . 110.2 ?
C15 C16 H16A . . 110.2 ?
O2 C16 H16B . . 110.2 ?
C15 C16 H16B . . 110.2 ?
H16A C16 H16B . . 108.5 ?
O2 C17 C18 . . 124.33(18) ?
O2 C17 C22 . . 115.51(17) ?
C18 C17 C22 . . 120.12(17) ?
C17 C18 C19 . . 119.6(2) ?
C17 C18 H18A . . 120.2 ?
C19 C18 H18A . . 120.2 ?
C20 C19 C18 . . 120.6(2) ?
C20 C19 H19A . . 119.7 ?
C18 C19 H19A . . 119.7 ?
C19 C20 C21 . . 119.83(19) ?
C19 C20 H20A . . 120.1 ?
C21 C20 H20A . . 120.1 ?
C20 C21 C22 . . 120.7(2) ?
C20 C21 H21A . . 119.6 ?
C22 C21 H21A . . 119.6 ?
C21 C22 C17 . . 119.08(18) ?
C21 C22 N3 . . 124.35(18) ?
C17 C22 N3 . . 116.57(16) ?
N3 C23 C24 . . 120.85(18) ?
N3 C23 H23A . . 119.6 ?
C24 C23 H23A . . 119.6 ?
C25 C24 C29 . . 118.71(18) ?
C25 C24 C23 . . 120.85(18) ?
C29 C24 C23 . . 120.43(18) ?
C26 C25 C24 . . 121.5(2) ?
C26 C25 H25A . . 119.2 ?
C24 C25 H25A . . 119.2 ?
C25 C26 C27 . . 118.9(2) ?
C25 C26 H26A . . 120.6 ?
C27 C26 H26A . . 120.6 ?
C28 C27 C26 . . 120.9(2) ?
C28 C27 H27A . . 119.6 ?
C26 C27 H27A . . 119.6 ?
C27 C28 C29 . . 120.5(2) ?
C27 C28 H28A . . 119.7 ?
C29 C28 H28A . . 119.7 ?
O3 C29 C28 . . 119.03(18) ?
O3 C29 C24 . . 121.48(18) ?
C28 C29 C24 . . 119.48(19) ?

loop_
_geom_bond_atom_site_label_1
_geom_bond_atom_site_label_2
_geom_bond_site_symmetry_2
_geom_bond_distance
_geom_bond_publ_flag
O1 C9 . 1.358(2) ?
O1 H1O . 0.8400 ?
O2 C17 . 1.373(2) ?
O2 C16 . 1.433(2) ?
O3 C29 . 1.344(2) ?
O3 H2O . 0.8400 ?
N1 C1 . 1.378(2) ?
N1 C2 . 1.397(3) ?
N1 C14 . 1.462(2) ?
N2 C1 . 1.326(2) ?
N2 C7 . 1.395(3) ?
N3 C23 . 1.282(2) ?
N3 C22 . 1.409(2) ?
C1 C8 . 1.469(3) ?
C2 C3 . 1.386(3) ?
C2 C7 . 1.392(3) ?
C3 C4 . 1.384(3) ?
C3 H3A . 0.9500 ?
C4 C5 . 1.400(3) ?
C4 H4A . 0.9500 ?
C5 C6 . 1.371(3) ?
C5 H5A . 0.9500 ?
C6 C7 . 1.392(3) ?
C6 H6A . 0.9500 ?
C8 C13 . 1.406(3) ?
C8 C9 . 1.417(3) ?
C9 C10 . 1.388(3) ?
C10 C11 . 1.376(3) ?
C10 H10A . 0.9500 ?
C11 C12 . 1.381(3) ?
C11 H11A . 0.9500 ?
C12 C13 . 1.372(3) ?
C12 H12A . 0.9500 ?
C13 H13A . 0.9500 ?
C14 C15 . 1.528(3) ?
C14 H14A . 0.9900 ?
C14 H14B . 0.9900 ?
C15 C16 . 1.508(3) ?
C15 H15A . 0.9900 ?
C15 H15B . 0.9900 ?
C16 H16A . 0.9900 ?
C16 H16B . 0.9900 ?
C17 C18 . 1.385(3) ?
C17 C22 . 1.402(3) ?
C18 C19 . 1.392(3) ?
C18 H18A . 0.9500 ?
C19 C20 . 1.377(3) ?
C19 H19A . 0.9500 ?
C20 C21 . 1.381(3) ?
C20 H20A . 0.9500 ?
C21 C22 . 1.390(3) ?
C21 H21A . 0.9500 ?
C23 C24 . 1.449(3) ?
C23 H23A . 0.9500 ?
C24 C25 . 1.397(3) ?
C24 C29 . 1.412(3) ?
C25 C26 . 1.379(3) ?
C25 H25A . 0.9500 ?
C26 C27 . 1.397(3) ?
C26 H26A . 0.9500 ?
C27 C28 . 1.374(3) ?
C27 H27A . 0.9500 ?
C28 C29 . 1.391(3) ?
C28 H28A . 0.9500 ?

loop_
_geom_hbond_atom_site_label_D
_geom_hbond_atom_site_label_H
_geom_hbond_atom_site_label_A
_geom_hbond_site_symmetry_A
_geom_hbond_distance_DH
_geom_hbond_distance_HA
_geom_hbond_distance_DA
_geom_hbond_angle_DHA
_geom_hbond_publ_flag
O1 H1O N2 . 0.84 1.81 2.564(2) 148 yes
O3 H2O N3 . 0.84 1.80 2.548(2) 148 yes

loop_
_cod_related_entry_id
_cod_related_entry_database
_cod_related_entry_code
1 ChemSpider 30656510
